data_7247553
loop_
_publ_author_name
'Durka, Krzysztof'
'Zuba, Adam'
'Marek-Urban, Paulina H.'
'Nowicki, Krzysztof'
'Drapa\/la, Jakub'
'Wo\'zniak, Krzysztof'
'Luli\'nski, Sergiusz'

_publ_section_title
;
 Exploring the effect of substitution patterns on the symmetry of
 hydrogen-bonded supramolecular motifs in functionalized
 benzosiloxaboroles
;
_journal_issue 45
_journal_name_full CrystEngComm
_journal_page_first 6329
_journal_page_last 6342
_journal_paper_doi 10.1039/D3CE00880K
_journal_volume 25
_journal_year 2023
_chemical_formula_moiety 'C8 H9 B Cl2 O2 Si'
_chemical_formula_sum 'C8 H9 B Cl2 O2 Si'
_chemical_formula_weight 246.95
_chemical_name_systematic
;
1,1-dimethyl-6,7-dichloro-2,1,3-benzoxasilaborol-3(1H)-ol
;
_space_group_crystal_system monoclinic
_space_group_IT_number 14
_space_group_name_Hall '-P 2yn'
_space_group_name_H-M_alt 'P 1 21/n 1'
_atom_sites_solution_hydrogens mixed
_audit_creation_method SHELXL-2013
_audit_update_record
;
2023-10-01 deposited with the CCDC.	2023-10-20 downloaded from the CCDC.
;
_cell_angle_alpha 90
_cell_angle_beta 91.430(5)
_cell_angle_gamma 90
_cell_formula_units_Z 8
_cell_length_a 12.9170(4)
_cell_length_b 9.3267(2)
_cell_length_c 18.3757(8)
_cell_measurement_reflns_used 14540
_cell_measurement_temperature 100(2)
_cell_measurement_theta_max 31.7710
_cell_measurement_theta_min 1.9090
_cell_volume 2213.09(13)
_computing_cell_refinement
;
CrysAlisPro, Agilent Technologies,
Version 1.171.37.35 (release 13-08-2014 CrysAlis171 .NET)
(compiled Aug 13 2014,18:06:01)
;
_computing_data_collection
;
CrysAlisPro, Agilent Technologies,
Version 1.171.37.35 (release 13-08-2014 CrysAlis171 .NET)
(compiled Aug 13 2014,18:06:01)
;
_computing_data_reduction
;
CrysAlisPro, Agilent Technologies,
Version 1.171.37.35 (release 13-08-2014 CrysAlis171 .NET)
(compiled Aug 13 2014,18:06:01)
;
_computing_structure_refinement 'SHELXL-2013 (Sheldrick, 2013)'
_diffrn_ambient_environment air
_diffrn_ambient_temperature 100(2)
_diffrn_detector 'CCD plate'
_diffrn_detector_area_resol_mean 16.0026
_diffrn_detector_type Eos
_diffrn_measured_fraction_theta_full 1.000
_diffrn_measured_fraction_theta_max 0.961
_diffrn_measurement_device 'four-circle diffractometer'
_diffrn_measurement_device_type 'SuperNova, Single source at offset, Eos'
_diffrn_radiation_monochromator mirror
_diffrn_radiation_probe x-ray
_diffrn_radiation_type 'Mo K\a'
_diffrn_radiation_wavelength 0.71073
_diffrn_reflns_av_R_equivalents 0.0478
_diffrn_reflns_av_unetI/netI 0.0373
_diffrn_reflns_Laue_measured_fraction_full 1.000
_diffrn_reflns_Laue_measured_fraction_max 0.961
_diffrn_reflns_limit_h_max 19
_diffrn_reflns_limit_h_min -19
_diffrn_reflns_limit_k_max 13
_diffrn_reflns_limit_k_min -13
_diffrn_reflns_limit_l_max 27
_diffrn_reflns_limit_l_min -27
_diffrn_reflns_number 41658
_diffrn_reflns_point_group_measured_fraction_full 1.000
_diffrn_reflns_point_group_measured_fraction_max 0.961
_diffrn_reflns_theta_full 25.242
_diffrn_reflns_theta_max 32.268
_diffrn_reflns_theta_min 1.950
_diffrn_source 'SuperNova (Mo) X-ray Source'
_exptl_absorpt_coefficient_mu 0.663
_exptl_absorpt_correction_T_max 1.00000
_exptl_absorpt_correction_T_min 0.72975
_exptl_absorpt_correction_type multi-scan
_exptl_absorpt_process_details
;
CrysAlisPro, Agilent Technologies,
Version 1.171.37.35 (release 13-08-2014 CrysAlis171 .NET)
(compiled Aug 13 2014,18:06:01)
Empirical absorption correction using spherical harmonics,
 implemented in SCALE3 ABSPACK scaling algorithm.
;
_exptl_crystal_colour colourless
_exptl_crystal_density_diffrn 1.482
_exptl_crystal_description block
_exptl_crystal_F_000 1008
_exptl_crystal_size_max 0.353
_exptl_crystal_size_mid 0.311
_exptl_crystal_size_min 0.229
_refine_diff_density_max 0.520
_refine_diff_density_min -0.320
_refine_diff_density_rms 0.076
_refine_ls_extinction_method none
_refine_ls_goodness_of_fit_ref 1.057
_refine_ls_hydrogen_treatment mixed
_refine_ls_matrix_type full
_refine_ls_number_parameters 265
_refine_ls_number_reflns 7534
_refine_ls_number_restraints 2
_refine_ls_restrained_S_all 1.057
_refine_ls_R_factor_all 0.0546
_refine_ls_R_factor_gt 0.0379
_refine_ls_shift/su_max 0.001
_refine_ls_shift/su_mean 0.000
_refine_ls_structure_factor_coef Fsqd
_refine_ls_weighting_details 'w=1/[\s^2^(Fo^2^)+(0.0365P)^2^+1.0475P] where P=(Fo^2^+2Fc^2^)/3'
_refine_ls_weighting_scheme calc
_refine_ls_wR_factor_gt 0.0855
_refine_ls_wR_factor_ref 0.0941
_reflns_Friedel_coverage 0.000
_reflns_number_gt 5929
_reflns_number_total 7534
_reflns_threshold_expression 'I > 2\s(I)'
_cod_data_source_file d3ce00880k2.cif
_cod_data_source_block 67-dCl
_cod_depositor_comments 'Adding full bibliography for 7247541--7247563.cif.'
_cod_original_sg_symbol_H-M 'P 21/n'
_cod_database_code 7247553
_shelx_space_group_comment
;
The symmetry employed for this shelxl refinement is uniquely defined
by the following loop, which should always be used as a source of
symmetry information in preference to the above space-group names.
They are only intended as comments.
;
_shelxl_version_number 2013-4

loop_
_space_group_symop_operation_xyz
'x, y, z'
'-x+1/2, y+1/2, -z+1/2'
'-x, -y, -z'
'x-1/2, -y-1/2, z-1/2'

loop_
_atom_site_label
_atom_site_type_symbol
_atom_site_fract_x
_atom_site_fract_y
_atom_site_fract_z
_atom_site_U_iso_or_equiv
_atom_site_adp_type
_atom_site_occupancy
_atom_site_site_symmetry_order
_atom_site_calc_flag
_atom_site_refinement_flags_posn
_atom_site_refinement_flags_adp
_atom_site_refinement_flags_occupancy
_atom_site_disorder_assembly
_atom_site_disorder_group
C1 C 0.63013(11) 0.13987(17) 0.68439(8) 0.0187(3) Uani 1 1 d . . . . .
C2 C 0.59683(11) 0.21012(17) 0.62010(8) 0.0180(3) Uani 1 1 d . . . . .
C3 C 0.61202(12) 0.14580(17) 0.55276(8) 0.0190(3) Uani 1 1 d . . . . .
C4 C 0.65959(12) 0.01237(17) 0.54921(8) 0.0208(3) Uani 1 1 d . . . . .
C5 C 0.69292(12) -0.05763(17) 0.61269(9) 0.0221(3) Uani 1 1 d . . . . .
H5 H 0.7254 -0.1488 0.6099 0.027 Uiso 1 1 calc R U . . .
C6 C 0.67855(12) 0.00629(17) 0.67981(9) 0.0208(3) Uani 1 1 d . . . . .
H6 H 0.7018 -0.0410 0.7230 0.025 Uiso 1 1 calc R U . . .
C7 C 0.61184(14) 0.54372(18) 0.61905(9) 0.0259(3) Uani 1 1 d . . . . .
H7A H 0.5797 0.6307 0.6382 0.039 Uiso 1 1 calc R U . . .
H7B H 0.6125 0.5487 0.5658 0.039 Uiso 1 1 calc R U . . .
H7C H 0.6831 0.5360 0.6383 0.039 Uiso 1 1 calc R U . . .
C8 C 0.39678(12) 0.39936(19) 0.62394(9) 0.0245(3) Uani 1 1 d . . . . .
H8A H 0.3587 0.3261 0.6506 0.037 Uiso 1 1 calc R U . . .
H8B H 0.3857 0.3850 0.5715 0.037 Uiso 1 1 calc R U . . .
H8C H 0.3718 0.4947 0.6375 0.037 Uiso 1 1 calc R U . . .
C9 C 0.09997(11) 0.35699(16) 0.53155(8) 0.0173(3) Uani 1 1 d . . . . .
C10 C 0.08954(11) 0.37720(16) 0.60722(8) 0.0172(3) Uani 1 1 d . . . . .
C11 C 0.11709(11) 0.50707(16) 0.63902(8) 0.0178(3) Uani 1 1 d . . . . .
C12 C 0.15445(12) 0.61762(16) 0.59608(9) 0.0201(3) Uani 1 1 d . . . . .
C13 C 0.16531(12) 0.59783(18) 0.52141(9) 0.0216(3) Uani 1 1 d . . . . .
H13 H 0.1913 0.6735 0.4925 0.026 Uiso 1 1 calc R U . . .
C14 C 0.13836(12) 0.46811(17) 0.48918(8) 0.0201(3) Uani 1 1 d . . . . .
H14 H 0.1461 0.4550 0.4383 0.024 Uiso 1 1 calc R U . . .
C15 C -0.09178(13) 0.2264(2) 0.68743(9) 0.0270(3) Uani 1 1 d . . . . .
H15A H -0.1183 0.1308 0.6991 0.041 Uiso 1 1 calc R U . . .
H15B H -0.1392 0.2732 0.6524 0.041 Uiso 1 1 calc R U . . .
H15C H -0.0865 0.2840 0.7320 0.041 Uiso 1 1 calc R U . . .
C16 C 0.13139(14) 0.11667(18) 0.70773(9) 0.0255(3) Uani 1 1 d . . . . .
H16A H 0.1967 0.1045 0.6824 0.038 Uiso 1 1 calc R U . . .
H16B H 0.1040 0.0224 0.7209 0.038 Uiso 1 1 calc R U . . .
H16C H 0.1437 0.1736 0.7519 0.038 Uiso 1 1 calc R U . . .
B1 B 0.60309(13) 0.23072(19) 0.75375(9) 0.0192(3) Uani 1 1 d . . . . .
B2 B 0.06115(13) 0.20273(19) 0.50882(9) 0.0185(3) Uani 1 1 d . . . . .
O1 O 0.62606(9) 0.18910(13) 0.82246(6) 0.0239(2) Uani 1 1 d D . . . .
O2 O 0.55516(9) 0.35921(12) 0.73684(6) 0.0203(2) Uani 1 1 d . . . . .
O3 O 0.05974(9) 0.15062(12) 0.44011(6) 0.0209(2) Uani 1 1 d D . . . .
O4 O 0.02592(8) 0.12248(11) 0.56701(6) 0.0185(2) Uani 1 1 d . . . . .
Si1 Si 0.53682(3) 0.38477(5) 0.64711(2) 0.01816(9) Uani 1 1 d . . . . .
Si2 Si 0.03717(3) 0.20953(5) 0.64762(2) 0.01695(9) Uani 1 1 d . . . . .
Cl1 Cl 0.56966(3) 0.23315(5) 0.47418(2) 0.02510(9) Uani 1 1 d . . . . .
Cl2 Cl 0.67858(3) -0.07185(5) 0.46656(2) 0.02870(10) Uani 1 1 d . . . . .
Cl3 Cl 0.10483(3) 0.52697(4) 0.73241(2) 0.02320(9) Uani 1 1 d . . . . .
Cl4 Cl 0.18837(3) 0.78084(4) 0.63445(2) 0.02737(9) Uani 1 1 d . . . . .
H1 H 0.6064(18) 0.246(2) 0.8538(10) 0.049(7) Uiso 1 1 d D . . . .
H3 H 0.0352(19) 0.0691(15) 0.4375(14) 0.061(8) Uiso 1 1 d D . . . .

loop_
_atom_site_aniso_label
_atom_site_aniso_U_11
_atom_site_aniso_U_22
_atom_site_aniso_U_33
_atom_site_aniso_U_23
_atom_site_aniso_U_13
_atom_site_aniso_U_12
C1 0.0175(7) 0.0181(7) 0.0205(7) 0.0025(5) 0.0014(5) -0.0018(5)
C2 0.0177(7) 0.0174(7) 0.0189(7) 0.0006(5) 0.0008(5) -0.0005(5)
C3 0.0191(7) 0.0192(7) 0.0186(7) 0.0013(5) 0.0010(5) -0.0010(6)
C4 0.0204(7) 0.0193(7) 0.0228(7) -0.0040(6) 0.0043(6) -0.0018(6)
C5 0.0208(7) 0.0153(7) 0.0305(8) 0.0009(6) 0.0046(6) 0.0006(6)
C6 0.0198(7) 0.0184(7) 0.0244(7) 0.0047(6) 0.0011(6) -0.0005(6)
C7 0.0323(9) 0.0213(8) 0.0241(8) 0.0027(6) 0.0007(6) -0.0014(7)
C8 0.0234(8) 0.0270(9) 0.0230(7) -0.0044(6) -0.0024(6) 0.0047(6)
C9 0.0163(6) 0.0152(7) 0.0205(7) -0.0014(5) 0.0003(5) -0.0002(5)
C10 0.0159(6) 0.0151(7) 0.0206(7) -0.0026(5) -0.0012(5) 0.0000(5)
C11 0.0163(6) 0.0173(7) 0.0197(7) -0.0044(5) -0.0005(5) 0.0010(5)
C12 0.0182(7) 0.0136(7) 0.0283(8) -0.0031(6) -0.0024(6) 0.0003(5)
C13 0.0198(7) 0.0187(7) 0.0263(8) 0.0017(6) -0.0004(6) -0.0011(6)
C14 0.0196(7) 0.0192(7) 0.0215(7) -0.0006(6) 0.0002(5) -0.0005(6)
C15 0.0238(8) 0.0295(9) 0.0281(8) -0.0038(7) 0.0059(6) -0.0032(7)
C16 0.0321(9) 0.0209(8) 0.0234(8) 0.0006(6) -0.0045(6) -0.0006(7)
B1 0.0182(7) 0.0194(8) 0.0199(8) 0.0007(6) 0.0000(6) -0.0025(6)
B2 0.0185(7) 0.0173(8) 0.0197(7) -0.0017(6) -0.0002(6) -0.0007(6)
O1 0.0296(6) 0.0240(6) 0.0180(5) 0.0010(5) -0.0018(4) 0.0033(5)
O2 0.0250(5) 0.0192(5) 0.0167(5) 0.0001(4) -0.0002(4) 0.0017(4)
O3 0.0273(6) 0.0170(6) 0.0184(5) -0.0021(4) 0.0013(4) -0.0043(5)
O4 0.0230(5) 0.0160(5) 0.0166(5) -0.0025(4) 0.0008(4) -0.0037(4)
Si1 0.0206(2) 0.0169(2) 0.01691(19) 0.00016(15) -0.00028(15) 0.00230(16)
Si2 0.01892(19) 0.0155(2) 0.01649(18) -0.00240(15) 0.00077(14) -0.00228(15)
Cl1 0.0303(2) 0.0277(2) 0.01726(16) 0.00099(14) 0.00053(14) 0.00412(16)
Cl2 0.0354(2) 0.0241(2) 0.0270(2) -0.00755(15) 0.00792(16) 0.00064(17)
Cl3 0.02607(19) 0.02233(19) 0.02113(17) -0.00681(14) -0.00076(14) -0.00237(15)
Cl4 0.0317(2) 0.01503(18) 0.0352(2) -0.00532(15) -0.00234(16) -0.00449(15)

loop_
_atom_type_symbol
_atom_type_description
_atom_type_scat_dispersion_real
_atom_type_scat_dispersion_imag
_atom_type_scat_source
C C 0.0033 0.0016 'International Tables Vol C Tables 4.2.6.8 and 6.1.1.4'
H H 0.0000 0.0000 'International Tables Vol C Tables 4.2.6.8 and 6.1.1.4'
B B 0.0013 0.0007 'International Tables Vol C Tables 4.2.6.8 and 6.1.1.4'
Cl Cl 0.1484 0.1585 'International Tables Vol C Tables 4.2.6.8 and 6.1.1.4'
O O 0.0106 0.0060 'International Tables Vol C Tables 4.2.6.8 and 6.1.1.4'
Si Si 0.0817 0.0704 'International Tables Vol C Tables 4.2.6.8 and 6.1.1.4'

loop_
_geom_angle_atom_site_label_1
_geom_angle_atom_site_label_2
_geom_angle_atom_site_label_3
_geom_angle
_geom_angle_site_symmetry_1
_geom_angle_site_symmetry_3
_geom_angle_publ_flag
C6 C1 C2 119.47(14) . . ?
C6 C1 B1 129.51(14) . . ?
C2 C1 B1 111.02(13) . . ?
C3 C2 C1 119.84(14) . . ?
C3 C2 Si1 132.60(12) . . ?
C1 C2 Si1 107.55(11) . . ?
C4 C3 C2 119.96(14) . . ?
C4 C3 Cl1 120.79(12) . . ?
C2 C3 Cl1 119.25(12) . . ?
C3 C4 C5 120.46(14) . . ?
C3 C4 Cl2 121.29(12) . . ?
C5 C4 Cl2 118.24(12) . . ?
C6 C5 C4 119.81(15) . . ?
C6 C5 H5 120.1 . . ?
C4 C5 H5 120.1 . . ?
C5 C6 C1 120.46(14) . . ?
C5 C6 H6 119.8 . . ?
C1 C6 H6 119.8 . . ?
Si1 C7 H7A 109.5 . . ?
Si1 C7 H7B 109.5 . . ?
H7A C7 H7B 109.5 . . ?
Si1 C7 H7C 109.5 . . ?
H7A C7 H7C 109.5 . . ?
H7B C7 H7C 109.5 . . ?
Si1 C8 H8A 109.5 . . ?
Si1 C8 H8B 109.5 . . ?
H8A C8 H8B 109.5 . . ?
Si1 C8 H8C 109.5 . . ?
H8A C8 H8C 109.5 . . ?
H8B C8 H8C 109.5 . . ?
C14 C9 C10 119.61(14) . . ?
C14 C9 B2 130.20(14) . . ?
C10 C9 B2 110.17(13) . . ?
C11 C10 C9 120.07(14) . . ?
C11 C10 Si2 131.01(12) . . ?
C9 C10 Si2 108.92(11) . . ?
C10 C11 C12 119.80(14) . . ?
C10 C11 Cl3 118.72(12) . . ?
C12 C11 Cl3 121.49(12) . . ?
C11 C12 C13 120.29(14) . . ?
C11 C12 Cl4 120.58(12) . . ?
C13 C12 Cl4 119.13(12) . . ?
C14 C13 C12 120.33(15) . . ?
C14 C13 H13 119.8 . . ?
C12 C13 H13 119.8 . . ?
C13 C14 C9 119.90(14) . . ?
C13 C14 H14 120.0 . . ?
C9 C14 H14 120.0 . . ?
Si2 C15 H15A 109.5 . . ?
Si2 C15 H15B 109.5 . . ?
H15A C15 H15B 109.5 . . ?
Si2 C15 H15C 109.5 . . ?
H15A C15 H15C 109.5 . . ?
H15B C15 H15C 109.5 . . ?
Si2 C16 H16A 109.5 . . ?
Si2 C16 H16B 109.5 . . ?
H16A C16 H16B 109.5 . . ?
Si2 C16 H16C 109.5 . . ?
H16A C16 H16C 109.5 . . ?
H16B C16 H16C 109.5 . . ?
O1 B1 O2 123.24(15) . . ?
O1 B1 C1 123.69(15) . . ?
O2 B1 C1 113.05(13) . . ?
O3 B2 O4 121.82(14) . . ?
O3 B2 C9 124.88(14) . . ?
O4 B2 C9 113.30(13) . . ?
B1 O1 H1 113.8(18) . . ?
B1 O2 Si1 113.34(10) . . ?
B2 O3 H3 112.4(19) . . ?
B2 O4 Si2 113.09(10) . . ?
O2 Si1 C7 109.00(7) . . ?
O2 Si1 C8 110.46(7) . . ?
C7 Si1 C8 113.08(8) . . ?
O2 Si1 C2 95.02(6) . . ?
C7 Si1 C2 113.51(7) . . ?
C8 Si1 C2 114.23(7) . . ?
O4 Si2 C16 109.92(7) . . ?
O4 Si2 C15 109.25(7) . . ?
C16 Si2 C15 113.13(8) . . ?
O4 Si2 C10 94.47(6) . . ?
C16 Si2 C10 113.11(7) . . ?
C15 Si2 C10 115.28(8) . . ?

loop_
_geom_bond_atom_site_label_1
_geom_bond_atom_site_label_2
_geom_bond_distance
_geom_bond_site_symmetry_2
_geom_bond_publ_flag
C1 C6 1.397(2) . ?
C1 C2 1.409(2) . ?
C1 B1 1.577(2) . ?
C2 C3 1.393(2) . ?
C2 Si1 1.8761(16) . ?
C3 C4 1.390(2) . ?
C3 Cl1 1.7347(15) . ?
C4 C5 1.395(2) . ?
C4 Cl2 1.7327(16) . ?
C5 C6 1.387(2) . ?
C5 H5 0.9500 . ?
C6 H6 0.9500 . ?
C7 Si1 1.8514(17) . ?
C7 H7A 0.9800 . ?
C7 H7B 0.9800 . ?
C7 H7C 0.9800 . ?
C8 Si1 1.8529(16) . ?
C8 H8A 0.9800 . ?
C8 H8B 0.9800 . ?
C8 H8C 0.9800 . ?
C9 C14 1.395(2) . ?
C9 C10 1.413(2) . ?
C9 B2 1.577(2) . ?
C10 C11 1.387(2) . ?
C10 Si2 1.8653(16) . ?
C11 C12 1.392(2) . ?
C11 Cl3 1.7373(15) . ?
C12 C13 1.395(2) . ?
C12 Cl4 1.7294(16) . ?
C13 C14 1.388(2) . ?
C13 H13 0.9500 . ?
C14 H14 0.9500 . ?
C15 Si2 1.8426(17) . ?
C15 H15A 0.9800 . ?
C15 H15B 0.9800 . ?
C15 H15C 0.9800 . ?
C16 Si2 1.8396(17) . ?
C16 H16A 0.9800 . ?
C16 H16B 0.9800 . ?
C16 H16C 0.9800 . ?
B1 O1 1.347(2) . ?
B1 O2 1.381(2) . ?
B2 O3 1.3526(19) . ?
B2 O4 1.391(2) . ?
O1 H1 0.827(9) . ?
O2 Si1 1.6769(11) . ?
O3 H3 0.825(10) . ?
O4 Si2 1.6922(11) . ?

loop_
_geom_hbond_atom_site_label_D
_geom_hbond_atom_site_label_H
_geom_hbond_atom_site_label_A
_geom_hbond_distance_DH
_geom_hbond_distance_HA
_geom_hbond_distance_DA
_geom_hbond_angle_DHA
_geom_hbond_site_symmetry_A
O3 H3 O4 0.825(10) 1.954(10) 2.7789(15) 178(3) 3_556
O1 H1 O3 0.827(9) 1.964(11) 2.7811(16) 169(2) 4_666

loop_
_geom_torsion_atom_site_label_1
_geom_torsion_atom_site_label_2
_geom_torsion_atom_site_label_3
_geom_torsion_atom_site_label_4
_geom_torsion
_geom_torsion_site_symmetry_1
_geom_torsion_site_symmetry_2
_geom_torsion_site_symmetry_3
_geom_torsion_site_symmetry_4
_geom_torsion_publ_flag
C6 C1 C2 C3 0.2(2) . . . . ?
B1 C1 C2 C3 -178.90(14) . . . . ?
C6 C1 C2 Si1 -179.70(12) . . . . ?
B1 C1 C2 Si1 1.15(15) . . . . ?
C1 C2 C3 C4 0.3(2) . . . . ?
Si1 C2 C3 C4 -179.81(12) . . . . ?
C1 C2 C3 Cl1 179.51(11) . . . . ?
Si1 C2 C3 Cl1 -0.6(2) . . . . ?
C2 C3 C4 C5 -0.4(2) . . . . ?
Cl1 C3 C4 C5 -179.62(12) . . . . ?
C2 C3 C4 Cl2 179.31(12) . . . . ?
Cl1 C3 C4 Cl2 0.06(19) . . . . ?
C3 C4 C5 C6 0.0(2) . . . . ?
Cl2 C4 C5 C6 -179.70(12) . . . . ?
C4 C5 C6 C1 0.5(2) . . . . ?
C2 C1 C6 C5 -0.6(2) . . . . ?
B1 C1 C6 C5 178.33(15) . . . . ?
C14 C9 C10 C11 0.2(2) . . . . ?
B2 C9 C10 C11 -178.62(13) . . . . ?
C14 C9 C10 Si2 -179.75(11) . . . . ?
B2 C9 C10 Si2 1.44(15) . . . . ?
C9 C10 C11 C12 0.4(2) . . . . ?
Si2 C10 C11 C12 -179.70(12) . . . . ?
C9 C10 C11 Cl3 -179.13(11) . . . . ?
Si2 C10 C11 Cl3 0.8(2) . . . . ?
C10 C11 C12 C13 -0.7(2) . . . . ?
Cl3 C11 C12 C13 178.82(12) . . . . ?
C10 C11 C12 Cl4 179.52(11) . . . . ?
Cl3 C11 C12 Cl4 -0.98(19) . . . . ?
C11 C12 C13 C14 0.4(2) . . . . ?
Cl4 C12 C13 C14 -179.79(12) . . . . ?
C12 C13 C14 C9 0.2(2) . . . . ?
C10 C9 C14 C13 -0.5(2) . . . . ?
B2 C9 C14 C13 178.08(15) . . . . ?
C6 C1 B1 O1 1.0(3) . . . . ?
C2 C1 B1 O1 -179.99(15) . . . . ?
C6 C1 B1 O2 179.72(15) . . . . ?
C2 C1 B1 O2 -1.24(19) . . . . ?
C14 C9 B2 O3 0.5(3) . . . . ?
C10 C9 B2 O3 179.19(15) . . . . ?
C14 C9 B2 O4 -178.61(15) . . . . ?
C10 C9 B2 O4 0.04(19) . . . . ?
O1 B1 O2 Si1 179.41(13) . . . . ?
C1 B1 O2 Si1 0.66(16) . . . . ?
O3 B2 O4 Si2 179.13(12) . . . . ?
C9 B2 O4 Si2 -1.69(16) . . . . ?
B1 O2 Si1 C7 -116.97(12) . . . . ?
B1 O2 Si1 C8 118.21(12) . . . . ?
B1 O2 Si1 C2 0.02(12) . . . . ?
C3 C2 Si1 O2 179.32(15) . . . . ?
C1 C2 Si1 O2 -0.74(11) . . . . ?
C3 C2 Si1 C7 -67.43(17) . . . . ?
C1 C2 Si1 C7 112.50(11) . . . . ?
C3 C2 Si1 C8 64.22(17) . . . . ?
C1 C2 Si1 C8 -115.84(11) . . . . ?
B2 O4 Si2 C16 -114.38(12) . . . . ?
B2 O4 Si2 C15 120.92(12) . . . . ?
B2 O4 Si2 C10 2.18(11) . . . . ?
C11 C10 Si2 O4 177.96(15) . . . . ?
C9 C10 Si2 O4 -2.11(11) . . . . ?
C11 C10 Si2 C16 -68.15(16) . . . . ?
C9 C10 Si2 C16 111.78(11) . . . . ?
C11 C10 Si2 C15 64.22(17) . . . . ?
C9 C10 Si2 C15 -115.85(11) . . . . ?
